data_1558158
loop_
_publ_author_name
'Seijo, Lorenzo'
'Ondet, Pierrick'
'Olivero, Sandra'
'Du\~nach, Elisabet'

_publ_section_title
;
 Heterogeneous catalysis for the tandem cyclisation of unsaturated
 alcohols
;
_journal_issue 25
_journal_name_full 'New Journal of Chemistry'
_journal_page_first 10479
_journal_page_last 10483
_journal_paper_doi 10.1039/D0NJ01857K
_journal_volume 44
_journal_year 2020
_chemical_absolute_configuration unk
_chemical_formula_moiety 'C20 H28 O2'
_chemical_formula_sum 'C20 H28 O2'
_chemical_formula_weight 300.42
_space_group_crystal_system orthorhombic
_space_group_IT_number 19
_space_group_name_Hall 'P 2ac 2ab'
_space_group_name_H-M_alt 'P 21 21 21'
_atom_sites_solution_hydrogens geom
_atom_sites_solution_primary direct
_audit_creation_date 2016-04-21
_audit_creation_method
;
Olex2 1.2
(compiled 2016.02.16 svn.r3265 for OlexSys, GUI svn.r5155)
;
_audit_update_record
;
2020-01-20 deposited with the CCDC.	2020-05-29 downloaded from the CCDC.
;
_cell_angle_alpha 90
_cell_angle_beta 90
_cell_angle_gamma 90
_cell_formula_units_Z 4
_cell_length_a 8.5365(3)
_cell_length_b 12.2999(3)
_cell_length_c 16.4480(5)
_cell_measurement_reflns_used 3066
_cell_measurement_temperature 293
_cell_measurement_theta_max 65.1860
_cell_measurement_theta_min 4.4660
_cell_volume 1727.01(9)
_computing_cell_refinement
;
CrysAlisPro, Agilent Technologies,
Version 1.171.37.35 (release 13-08-2014 CrysAlis171 .NET)
(compiled Aug 13 2014,18:06:01)
;
_computing_data_collection
;
CrysAlisPro, Agilent Technologies,
Version 1.171.37.35 (release 13-08-2014 CrysAlis171 .NET)
(compiled Aug 13 2014,18:06:01)
;
_computing_data_reduction
;
CrysAlisPro, Agilent Technologies,
Version 1.171.37.35 (release 13-08-2014 CrysAlis171 .NET)
(compiled Aug 13 2014,18:06:01)
;
_computing_molecular_graphics 'Olex2 (Dolomanov et al., 2009)'
_computing_publication_material 'Olex2 (Dolomanov et al., 2009)'
_computing_structure_refinement 'ShelXL (Sheldrick, 2015)'
_computing_structure_solution 'ShelXS (Sheldrick, 2008)'
_diffrn_ambient_temperature 293
_diffrn_detector 'CCD plate'
_diffrn_detector_area_resol_mean 5.3048
_diffrn_detector_type AtlasS2
_diffrn_measured_fraction_theta_full 0.937
_diffrn_measured_fraction_theta_max 0.988
_diffrn_measurement_details
;
#__ type_ start__ end____ width___ exp.time_
  1 omega   24.00   86.00   1.0000   15.0000
omega____ theta____ kappa____ phi______ frames
    -       97.5141  -30.0000  -30.0000 62

#__ type_ start__ end____ width___ exp.time_
  2 omega  105.00  159.00   1.0000   15.0000
omega____ theta____ kappa____ phi______ frames
    -       97.5141   99.0000  -28.0000 54

#__ type_ start__ end____ width___ exp.time_
  3 omega  101.00  163.00   1.0000   15.0000
omega____ theta____ kappa____ phi______ frames
    -       97.5141  111.0000  -60.0000 62

#__ type_ start__ end____ width___ exp.time_
  4 omega  100.00  142.00   1.0000   15.0000
omega____ theta____ kappa____ phi______ frames
    -       97.5141  111.0000 -150.0000 42

#__ type_ start__ end____ width___ exp.time_
  5 omega   78.00  138.00   1.0000   15.0000
omega____ theta____ kappa____ phi______ frames
    -       97.5141  178.0000 -120.0000 60

#__ type_ start__ end____ width___ exp.time_
  6 omega  101.00  171.00   1.0000   15.0000
omega____ theta____ kappa____ phi______ frames
    -       97.5141  111.0000    0.0000 70

#__ type_ start__ end____ width___ exp.time_
  7 omega   69.00  108.00   1.0000    1.0000
omega____ theta____ kappa____ phi______ frames
    -       33.3326  178.0000 -120.0000 39

#__ type_ start__ end____ width___ exp.time_
  8 omega   63.00  162.00   1.0000   15.0000
omega____ theta____ kappa____ phi______ frames
    -       97.5141   45.0000  150.0000 99

#__ type_ start__ end____ width___ exp.time_
  9 omega -118.00  -91.00   1.0000    1.0000
omega____ theta____ kappa____ phi______ frames
    -      -33.3326  -99.0000 -120.0000 27

#__ type_ start__ end____ width___ exp.time_
 10 omega -121.00    8.00   1.0000    1.0000
omega____ theta____ kappa____ phi______ frames
    -      -33.3326  -38.0000  120.0000 129

#__ type_ start__ end____ width___ exp.time_
 11 omega -125.00 -100.00   1.0000    1.0000
omega____ theta____ kappa____ phi______ frames
    -      -33.3326  -99.0000  150.0000 25

#__ type_ start__ end____ width___ exp.time_
 12 omega -122.00  -97.00   1.0000    1.0000
omega____ theta____ kappa____ phi______ frames
    -      -33.3326  -99.0000   60.0000 25
;
_diffrn_measurement_device 'four-circle diffractometer'
_diffrn_measurement_device_type 'SuperNova, Dual, Cu at zero, AtlasS2'
_diffrn_measurement_method '\w scans'
_diffrn_orient_matrix_UB_11 -0.1597793000
_diffrn_orient_matrix_UB_12 -0.0556159000
_diffrn_orient_matrix_UB_13 -0.0126936000
_diffrn_orient_matrix_UB_21 0.0057954000
_diffrn_orient_matrix_UB_22 -0.0434634000
_diffrn_orient_matrix_UB_23 0.0877046000
_diffrn_orient_matrix_UB_31 -0.0837877000
_diffrn_orient_matrix_UB_32 0.1034166000
_diffrn_orient_matrix_UB_33 0.0303556000
_diffrn_radiation_monochromator mirror
_diffrn_radiation_probe x-ray
_diffrn_radiation_type CuK\a
_diffrn_radiation_wavelength 1.54184
_diffrn_reflns_av_R_equivalents 0.0153
_diffrn_reflns_av_unetI/netI 0.0267
_diffrn_reflns_Laue_measured_fraction_full 0.937
_diffrn_reflns_Laue_measured_fraction_max 0.988
_diffrn_reflns_limit_h_max 9
_diffrn_reflns_limit_h_min -9
_diffrn_reflns_limit_k_max 14
_diffrn_reflns_limit_k_min -8
_diffrn_reflns_limit_l_max 18
_diffrn_reflns_limit_l_min -19
_diffrn_reflns_number 5166
_diffrn_reflns_point_group_measured_fraction_full 0.929
_diffrn_reflns_point_group_measured_fraction_max 0.980
_diffrn_reflns_theta_full 67.684
_diffrn_reflns_theta_max 65.262
_diffrn_reflns_theta_min 4.489
_diffrn_source 'sealed X-ray tube'
_diffrn_source_type 'SuperNova (Cu) X-ray Source'
_exptl_absorpt_coefficient_mu 0.562
_exptl_absorpt_correction_T_max 1.00000
_exptl_absorpt_correction_T_min 0.90744
_exptl_absorpt_correction_type multi-scan
_exptl_absorpt_process_details
;
CrysAlisPro, Agilent Technologies,
Version 1.171.37.35 (release 13-08-2014 CrysAlis171 .NET)
(compiled Aug 13 2014,18:06:01)
Empirical absorption correction using spherical harmonics,
 implemented in SCALE3 ABSPACK scaling algorithm.
;
_exptl_crystal_colour colourless
_exptl_crystal_colour_primary colourless
_exptl_crystal_density_diffrn 1.155
_exptl_crystal_description prism
_exptl_crystal_F_000 656
_exptl_crystal_recrystallization_method 'Re-crystallisation from solvent: chloroform'
_exptl_crystal_size_max 0.28
_exptl_crystal_size_mid 0.1
_exptl_crystal_size_min 0.05
_refine_diff_density_max 0.186
_refine_diff_density_min -0.144
_refine_diff_density_rms 0.031
_refine_ls_abs_structure_details
;
 Flack x determined using 1110 quotients [(I+)-(I-)]/[(I+)+(I-)]
 (Parsons, Flack and Wagner, Acta Cryst. B69 (2013) 249-259).
;
_refine_ls_abs_structure_Flack 0.36(11)
_refine_ls_extinction_method none
_refine_ls_goodness_of_fit_ref 1.099
_refine_ls_hydrogen_treatment constr
_refine_ls_matrix_type full
_refine_ls_number_parameters 202
_refine_ls_number_reflns 2898
_refine_ls_number_restraints 0
_refine_ls_restrained_S_all 1.099
_refine_ls_R_factor_all 0.0426
_refine_ls_R_factor_gt 0.0400
_refine_ls_shift/su_max 0.000
_refine_ls_shift/su_mean 0.000
_refine_ls_structure_factor_coef Fsqd
_refine_ls_weighting_details 'w=1/[\s^2^(Fo^2^)+(0.0581P)^2^+0.1381P] where P=(Fo^2^+2Fc^2^)/3'
_refine_ls_weighting_scheme calc
_refine_ls_wR_factor_gt 0.1049
_refine_ls_wR_factor_ref 0.1076
_reflns_Friedel_coverage 0.715
_reflns_Friedel_fraction_full 0.917
_reflns_Friedel_fraction_max 0.970
_reflns_number_gt 2745
_reflns_number_total 2898
_reflns_threshold_expression 'I > 2\s(I)'
_cod_data_source_file d0nj01857k2.cif
_cod_data_source_block po471f1
_cod_depositor_comments
;Adding full bibliography for 1558158.cif.

 Adding full bibliography for 1558158.cif.
;
_cod_database_code 1558158
_shelxl_version_number 2014/6
_chemical_oxdiff_formula 'c20 h28 o2'
_shelx_space_group_comment
;
The symmetry employed for this shelxl refinement is uniquely defined
by the following loop, which should always be used as a source of
symmetry information in preference to the above space-group names.
They are only intended as comments.
;
_reflns_odcompleteness_completeness 99.94
_reflns_odcompleteness_iscentric 1
_reflns_odcompleteness_theta 62.30
_olex2_refinement_description
;
1. Fixed Uiso
 At 1.2 times of:
  All C(H) groups, All C(H,H) groups
 At 1.5 times of:
  All C(H,H,H) groups
2.a Ternary CH refined with riding coordinates:
 C2(H2)
2.b Secondary CH2 refined with riding coordinates:
 C3(H3A,H3B), C12(H12A,H12B), C13(H13A,H13B), C14(H14A,H14B), C15(H15A,H15B)
2.c Aromatic/amide H refined with riding coordinates:
 C7(H7), C8(H8), C9(H9), C10(H10), C11(H11)
2.d Idealised Me refined with riding coordinates:
 C20(H20A,H20B,H20C)
2.e Idealised Me refined as rotating group:
 C16(H16A,H16B,H16C), C17(H17A,H17B,H17C), C19(H19A,H19B,H19C)
;
_olex2_submission_special_instructions 'No special instructions were received'

loop_
_space_group_symop_operation_xyz
'x, y, z'
'-x+1/2, -y, z+1/2'
'x+1/2, -y+1/2, -z'
'-x, y+1/2, -z+1/2'

loop_
_atom_site_label
_atom_site_type_symbol
_atom_site_fract_x
_atom_site_fract_y
_atom_site_fract_z
_atom_site_U_iso_or_equiv
_atom_site_adp_type
_atom_site_occupancy
_atom_site_site_symmetry_order
_atom_site_calc_flag
_atom_site_refinement_flags_posn
_atom_site_refinement_flags_adp
_atom_site_refinement_flags_occupancy
_atom_site_disorder_assembly
_atom_site_disorder_group
O1 O 0.8370(2) 0.55956(13) 0.37100(11) 0.0497(4) Uani 1 1 d . . . . .
O2 O 0.6038(2) 0.31477(13) 0.36320(10) 0.0491(4) Uani 1 1 d . . . . .
C1 C 0.6765(3) 0.41456(18) 0.33832(13) 0.0423(5) Uani 1 1 d . . . . .
C2 C 0.8447(3) 0.3934(2) 0.30445(15) 0.0493(6) Uani 1 1 d . . . . .
H2 H 0.8474 0.3537 0.2528 0.059 Uiso 1 1 calc R . . . .
C3 C 0.9180(3) 0.3321(2) 0.37663(16) 0.0536(6) Uani 1 1 d . . . . .
H3A H 1.0314 0.3344 0.3739 0.064 Uiso 1 1 calc R . . . .
H3B H 0.8843 0.2568 0.3772 0.064 Uiso 1 1 calc R . . . .
C4 C 0.8572(3) 0.39359(19) 0.45372(14) 0.0479(6) Uani 1 1 d . . . . .
C5 C 0.7430(3) 0.47693(17) 0.41252(13) 0.0413(5) Uani 1 1 d . . . . .
C6 C 0.6340(3) 0.53625(18) 0.46939(13) 0.0428(5) Uani 1 1 d . . . . .
C7 C 0.6743(4) 0.6363(2) 0.50093(18) 0.0640(7) Uani 1 1 d . . . . .
H7 H 0.7687 0.6682 0.4860 0.077 Uiso 1 1 calc R . . . .
C8 C 0.5754(6) 0.6901(3) 0.5550(2) 0.0851(11) Uani 1 1 d . . . . .
H8 H 0.6042 0.7579 0.5751 0.102 Uiso 1 1 calc R . . . .
C9 C 0.4373(5) 0.6450(3) 0.5786(2) 0.0815(11) Uani 1 1 d . . . . .
H9 H 0.3720 0.6812 0.6149 0.098 Uiso 1 1 calc R . . . .
C10 C 0.3957(4) 0.5456(3) 0.54826(19) 0.0747(9) Uani 1 1 d . . . . .
H10 H 0.3014 0.5140 0.5639 0.090 Uiso 1 1 calc R . . . .
C11 C 0.4934(3) 0.4916(3) 0.49415(17) 0.0572(6) Uani 1 1 d . . . . .
H11 H 0.4635 0.4239 0.4742 0.069 Uiso 1 1 calc R . . . .
C12 C 0.5539(3) 0.4766(2) 0.28984(16) 0.0510(6) Uani 1 1 d . . . . .
H12A H 0.5971 0.5458 0.2726 0.061 Uiso 1 1 calc R . . . .
H12B H 0.4640 0.4911 0.3242 0.061 Uiso 1 1 calc R . . . .
C13 C 0.5014(4) 0.4122(3) 0.21518(18) 0.0648(7) Uani 1 1 d . . . . .
H13A H 0.4198 0.4517 0.1867 0.078 Uiso 1 1 calc R . . . .
H13B H 0.5890 0.4026 0.1783 0.078 Uiso 1 1 calc R . . . .
C14 C 0.4400(4) 0.3023(3) 0.2418(2) 0.0706(8) Uani 1 1 d . . . . .
H14A H 0.4202 0.2572 0.1945 0.085 Uiso 1 1 calc R . . . .
H14B H 0.3421 0.3114 0.2710 0.085 Uiso 1 1 calc R . . . .
C15 C 0.5601(4) 0.2474(2) 0.29655(18) 0.0623(7) Uani 1 1 d . . . . .
H15A H 0.5168 0.1799 0.3171 0.075 Uiso 1 1 calc R . . . .
H15B H 0.6526 0.2298 0.2649 0.075 Uiso 1 1 calc R . . . .
C16 C 0.7782(4) 0.3154(2) 0.51353(15) 0.0592(7) Uani 1 1 d . . . . .
H16A H 0.6915 0.2803 0.4873 0.089 Uiso 1 1 calc GR . . . .
H16B H 0.7411 0.3554 0.5598 0.089 Uiso 1 1 calc GR . . . .
H16C H 0.8525 0.2617 0.5309 0.089 Uiso 1 1 calc GR . . . .
C17 C 0.9846(3) 0.4530(3) 0.50212(19) 0.0650(8) Uani 1 1 d . . . . .
H17A H 1.0673 0.4030 0.5152 0.097 Uiso 1 1 calc GR . . . .
H17B H 0.9404 0.4815 0.5514 0.097 Uiso 1 1 calc GR . . . .
H17C H 1.0259 0.5116 0.4701 0.097 Uiso 1 1 calc GR . . . .
C18 C 0.9123(3) 0.5095(2) 0.30023(18) 0.0566(6) Uani 1 1 d . . . . .
C19 C 1.0902(4) 0.5181(3) 0.3085(2) 0.0774(9) Uani 1 1 d . . . . .
H19A H 1.1210 0.5930 0.3044 0.116 Uiso 1 1 calc GR . . . .
H19B H 1.1394 0.4771 0.2659 0.116 Uiso 1 1 calc GR . . . .
H19C H 1.1219 0.4897 0.3603 0.116 Uiso 1 1 calc GR . . . .
C20 C 0.8694(4) 0.5731(3) 0.22276(19) 0.0705(8) Uani 1 1 d . . . . .
H20A H 0.7971 0.5313 0.1908 0.106 Uiso 1 1 calc R . . . .
H20B H 0.9624 0.5867 0.1916 0.106 Uiso 1 1 calc R . . . .
H20C H 0.8218 0.6410 0.2375 0.106 Uiso 1 1 calc R . . . .

loop_
_atom_site_aniso_label
_atom_site_aniso_U_11
_atom_site_aniso_U_22
_atom_site_aniso_U_33
_atom_site_aniso_U_23
_atom_site_aniso_U_13
_atom_site_aniso_U_12
O1 0.0524(9) 0.0428(8) 0.0539(9) -0.0002(7) 0.0099(8) -0.0059(7)
O2 0.0619(10) 0.0443(8) 0.0412(8) 0.0022(7) -0.0056(7) -0.0095(7)
C1 0.0508(13) 0.0387(10) 0.0372(10) 0.0018(9) 0.0003(10) -0.0005(9)
C2 0.0520(14) 0.0555(13) 0.0403(11) -0.0074(10) 0.0039(10) 0.0091(11)
C3 0.0531(14) 0.0543(13) 0.0533(14) -0.0077(11) -0.0025(11) 0.0148(11)
C4 0.0523(14) 0.0489(12) 0.0426(11) -0.0049(10) -0.0055(11) 0.0087(11)
C5 0.0420(11) 0.0415(11) 0.0403(11) -0.0010(9) 0.0025(9) 0.0010(10)
C6 0.0482(12) 0.0409(11) 0.0394(10) 0.0011(8) 0.0012(9) 0.0065(9)
C7 0.0820(19) 0.0465(13) 0.0636(16) -0.0080(13) 0.0133(15) -0.0020(13)
C8 0.133(3) 0.0509(15) 0.0718(19) -0.0148(15) 0.012(2) 0.0223(19)
C9 0.089(2) 0.093(2) 0.0628(18) -0.0027(17) 0.0172(17) 0.043(2)
C10 0.0526(15) 0.116(3) 0.0557(16) -0.0013(17) 0.0112(13) 0.0137(18)
C11 0.0487(13) 0.0737(17) 0.0493(13) -0.0048(12) 0.0029(11) -0.0016(12)
C12 0.0519(13) 0.0532(13) 0.0479(13) 0.0067(11) -0.0035(11) 0.0030(11)
C13 0.0671(18) 0.0775(18) 0.0498(14) 0.0072(13) -0.0121(13) -0.0004(15)
C14 0.080(2) 0.0748(18) 0.0573(16) -0.0065(14) -0.0195(14) -0.0132(16)
C15 0.085(2) 0.0505(13) 0.0517(14) -0.0070(12) -0.0089(14) -0.0135(13)
C16 0.0788(19) 0.0547(13) 0.0442(13) 0.0046(11) -0.0090(12) 0.0115(13)
C17 0.0595(16) 0.0721(18) 0.0632(16) -0.0148(14) -0.0180(14) 0.0093(14)
C18 0.0525(14) 0.0616(15) 0.0556(14) -0.0012(12) 0.0134(12) 0.0005(12)
C19 0.0552(16) 0.093(2) 0.084(2) -0.0058(18) 0.0217(16) -0.0072(17)
C20 0.079(2) 0.0724(17) 0.0597(16) 0.0162(14) 0.0230(15) -0.0011(16)

loop_
_atom_type_symbol
_atom_type_description
_atom_type_scat_dispersion_real
_atom_type_scat_dispersion_imag
_atom_type_scat_source
C C 0.0181 0.0091 'International Tables Vol C Tables 4.2.6.8 and 6.1.1.4'
H H 0.0000 0.0000 'International Tables Vol C Tables 4.2.6.8 and 6.1.1.4'
O O 0.0492 0.0322 'International Tables Vol C Tables 4.2.6.8 and 6.1.1.4'

loop_
_geom_angle_atom_site_label_1
_geom_angle_atom_site_label_2
_geom_angle_atom_site_label_3
_geom_angle
_geom_angle_site_symmetry_1
_geom_angle_site_symmetry_3
_geom_angle_publ_flag
C5 O1 C18 108.60(18) . . ?
C15 O2 C1 113.06(18) . . ?
O2 C1 C2 110.91(19) . . ?
O2 C1 C5 110.94(17) . . ?
O2 C1 C12 106.3(2) . . ?
C5 C1 C2 91.55(18) . . ?
C12 C1 C2 121.9(2) . . ?
C12 C1 C5 114.62(19) . . ?
C1 C2 H2 114.5 . . ?
C3 C2 C1 100.37(19) . . ?
C3 C2 H2 114.5 . . ?
C3 C2 C18 109.6(2) . . ?
C18 C2 C1 101.89(19) . . ?
C18 C2 H2 114.5 . . ?
C2 C3 H3A 110.8 . . ?
C2 C3 H3B 110.8 . . ?
C2 C3 C4 104.69(18) . . ?
H3A C3 H3B 108.9 . . ?
C4 C3 H3A 110.8 . . ?
C4 C3 H3B 110.8 . . ?
C3 C4 C5 99.89(18) . . ?
C16 C4 C3 111.3(2) . . ?
C16 C4 C5 114.5(2) . . ?
C16 C4 C17 106.1(2) . . ?
C17 C4 C3 114.6(2) . . ?
C17 C4 C5 110.7(2) . . ?
O1 C5 C1 100.19(17) . . ?
O1 C5 C4 108.33(19) . . ?
O1 C5 C6 106.97(17) . . ?
C1 C5 C4 104.14(17) . . ?
C6 C5 C1 120.2(2) . . ?
C6 C5 C4 115.58(18) . . ?
C7 C6 C5 120.7(2) . . ?
C7 C6 C11 117.4(3) . . ?
C11 C6 C5 121.8(2) . . ?
C6 C7 H7 119.6 . . ?
C6 C7 C8 120.8(3) . . ?
C8 C7 H7 119.6 . . ?
C7 C8 H8 119.5 . . ?
C9 C8 C7 120.9(3) . . ?
C9 C8 H8 119.5 . . ?
C8 C9 H9 120.5 . . ?
C8 C9 C10 119.1(3) . . ?
C10 C9 H9 120.5 . . ?
C9 C10 H10 119.8 . . ?
C9 C10 C11 120.4(3) . . ?
C11 C10 H10 119.8 . . ?
C6 C11 C10 121.3(3) . . ?
C6 C11 H11 119.3 . . ?
C10 C11 H11 119.3 . . ?
C1 C12 H12A 109.4 . . ?
C1 C12 H12B 109.4 . . ?
C1 C12 C13 111.3(2) . . ?
H12A C12 H12B 108.0 . . ?
C13 C12 H12A 109.4 . . ?
C13 C12 H12B 109.4 . . ?
C12 C13 H13A 109.8 . . ?
C12 C13 H13B 109.8 . . ?
H13A C13 H13B 108.2 . . ?
C14 C13 C12 109.4(2) . . ?
C14 C13 H13A 109.8 . . ?
C14 C13 H13B 109.8 . . ?
C13 C14 H14A 109.8 . . ?
C13 C14 H14B 109.8 . . ?
C13 C14 C15 109.5(3) . . ?
H14A C14 H14B 108.2 . . ?
C15 C14 H14A 109.8 . . ?
C15 C14 H14B 109.8 . . ?
O2 C15 C14 111.9(2) . . ?
O2 C15 H15A 109.2 . . ?
O2 C15 H15B 109.2 . . ?
C14 C15 H15A 109.2 . . ?
C14 C15 H15B 109.2 . . ?
H15A C15 H15B 107.9 . . ?
C4 C16 H16A 109.5 . . ?
C4 C16 H16B 109.5 . . ?
C4 C16 H16C 109.5 . . ?
H16A C16 H16B 109.5 . . ?
H16A C16 H16C 109.5 . . ?
H16B C16 H16C 109.5 . . ?
C4 C17 H17A 109.5 . . ?
C4 C17 H17B 109.5 . . ?
C4 C17 H17C 109.5 . . ?
H17A C17 H17B 109.5 . . ?
H17A C17 H17C 109.5 . . ?
H17B C17 H17C 109.5 . . ?
O1 C18 C2 100.9(2) . . ?
O1 C18 C19 109.6(3) . . ?
O1 C18 C20 109.8(2) . . ?
C2 C18 C20 114.8(3) . . ?
C19 C18 C2 115.6(3) . . ?
C19 C18 C20 105.9(3) . . ?
C18 C19 H19A 109.5 . . ?
C18 C19 H19B 109.5 . . ?
C18 C19 H19C 109.5 . . ?
H19A C19 H19B 109.5 . . ?
H19A C19 H19C 109.5 . . ?
H19B C19 H19C 109.5 . . ?
C18 C20 H20A 109.5 . . ?
C18 C20 H20B 109.5 . . ?
C18 C20 H20C 109.5 . . ?
H20A C20 H20B 109.5 . . ?
H20A C20 H20C 109.5 . . ?
H20B C20 H20C 109.5 . . ?

loop_
_geom_bond_atom_site_label_1
_geom_bond_atom_site_label_2
_geom_bond_distance
_geom_bond_site_symmetry_2
_geom_bond_publ_flag
O1 C5 1.464(3) . ?
O1 C18 1.465(3) . ?
O2 C1 1.435(3) . ?
O2 C15 1.424(3) . ?
C1 C2 1.561(4) . ?
C1 C5 1.549(3) . ?
C1 C12 1.521(3) . ?
C2 H2 0.9800 . ?
C2 C3 1.539(4) . ?
C2 C18 1.541(4) . ?
C3 H3A 0.9700 . ?
C3 H3B 0.9700 . ?
C3 C4 1.565(3) . ?
C4 C5 1.569(3) . ?
C4 C16 1.532(4) . ?
C4 C17 1.533(4) . ?
C5 C6 1.508(3) . ?
C6 C7 1.379(4) . ?
C6 C11 1.382(4) . ?
C7 H7 0.9300 . ?
C7 C8 1.393(5) . ?
C8 H8 0.9300 . ?
C8 C9 1.360(7) . ?
C9 H9 0.9300 . ?
C9 C10 1.367(6) . ?
C10 H10 0.9300 . ?
C10 C11 1.389(4) . ?
C11 H11 0.9300 . ?
C12 H12A 0.9700 . ?
C12 H12B 0.9700 . ?
C12 C13 1.528(4) . ?
C13 H13A 0.9700 . ?
C13 H13B 0.9700 . ?
C13 C14 1.515(5) . ?
C14 H14A 0.9700 . ?
C14 H14B 0.9700 . ?
C14 C15 1.523(5) . ?
C15 H15A 0.9700 . ?
C15 H15B 0.9700 . ?
C16 H16A 0.9600 . ?
C16 H16B 0.9600 . ?
C16 H16C 0.9600 . ?
C17 H17A 0.9600 . ?
C17 H17B 0.9600 . ?
C17 H17C 0.9600 . ?
C18 C19 1.529(5) . ?
C18 C20 1.540(4) . ?
C19 H19A 0.9600 . ?
C19 H19B 0.9600 . ?
C19 H19C 0.9600 . ?
C20 H20A 0.9600 . ?
C20 H20B 0.9600 . ?
C20 H20C 0.9600 . ?
